data_7226671
loop_
_publ_author_name
'Janicki, Rafa\/l'
'K\;edziorski, Andrzej'
'Mondry, Anna'

_publ_section_title
;
 The first example of ab initio calculations of f-f transitions for the
 case of [Eu(DOTP)](5-) complex-experiment versus theory.
;
_journal_issue 40
_journal_name_full 'Physical chemistry chemical physics : PCCP'
_journal_page_first 27808
_journal_page_last 27817
_journal_paper_doi 10.1039/c6cp05284c
_journal_volume 18
_journal_year 2016
_chemical_formula_sum 'C17 H79 Eu N19 O24.5 P4'
_chemical_formula_weight 1184.52
_chemical_name_common Gua5[EuDOTMP]*12.5H2O
_chemical_name_systematic
; 
 ? 
;
_space_group_IT_number 13
_symmetry_cell_setting monoclinic
_symmetry_space_group_name_Hall '-P 2yac'
_symmetry_space_group_name_H-M 'P 1 2/n 1'
_atom_sites_solution_hydrogens geom
_atom_sites_solution_primary direct
_atom_sites_solution_secondary difmap
_audit_creation_method SHELXL-97
_audit_update_record
;
2016-06-10 deposited with the CCDC.
2016-09-12 downloaded from the CCDC.
;
_cell_angle_alpha 90.00
_cell_angle_beta 111.21(4)
_cell_angle_gamma 90.00
_cell_formula_units_Z 8
_cell_length_a 26.576(2)
_cell_length_b 14.451(2)
_cell_length_c 27.285(2)
_cell_measurement_reflns_used 35723
_cell_measurement_temperature 100(2)
_cell_measurement_theta_max 28.7529
_cell_measurement_theta_min 2.9262
_cell_volume 9769(3)
_computing_cell_refinement 'CrysAlisPro 1.171.38.34a (Rigaku OD, 2015)'
_computing_data_collection 'CrysAlisPro 1.171.38.34a (Rigaku OD, 2015)'
_computing_data_reduction 'CrysAlisPro 1.171.38.34a (Rigaku OD, 2015)'
_computing_structure_refinement 'SHELXL-97 (Sheldrick, 1997)'
_computing_structure_solution 'SHELXS-97 (Sheldrick, 1990)'
_diffrn_ambient_temperature 100(2)
_diffrn_measured_fraction_theta_full 0.9906
_diffrn_measured_fraction_theta_max 0.9081
_diffrn_measurement_device_type 'Xcalibur, Sapphire2, large Be window'
_diffrn_radiation_monochromator graphite
_diffrn_radiation_source 'fine-focus sealed tube'
_diffrn_radiation_type MoK\a
_diffrn_radiation_wavelength 0.71073
_diffrn_reflns_av_R_equivalents 0.0400
_diffrn_reflns_av_sigmaI/netI 0.0457
_diffrn_reflns_limit_h_max 33
_diffrn_reflns_limit_h_min -35
_diffrn_reflns_limit_k_max 19
_diffrn_reflns_limit_k_min -19
_diffrn_reflns_limit_l_max 36
_diffrn_reflns_limit_l_min -30
_diffrn_reflns_number 66186
_diffrn_reflns_theta_full 28.78
_diffrn_reflns_theta_max 28.78
_diffrn_reflns_theta_min 2.93
_exptl_absorpt_coefficient_mu 1.511
_exptl_absorpt_correction_T_max 0.792
_exptl_absorpt_correction_T_min 0.666
_exptl_absorpt_correction_type 'analytical, from the shape'
_exptl_crystal_colour colourless
_exptl_crystal_density_diffrn 1.656
_exptl_crystal_density_method 'not measured'
_exptl_crystal_description irregular
_exptl_crystal_F_000 5064
_exptl_crystal_size_max 0.44
_exptl_crystal_size_mid 0.23
_exptl_crystal_size_min 0.21
_refine_diff_density_max 4.337
_refine_diff_density_min -2.405
_refine_diff_density_rms 0.163
_refine_ls_extinction_method none
_refine_ls_goodness_of_fit_ref 1.160
_refine_ls_hydrogen_treatment mixed
_refine_ls_matrix_type full
_refine_ls_number_parameters 1173
_refine_ls_number_reflns 23210
_refine_ls_number_restraints 0
_refine_ls_restrained_S_all 1.160
_refine_ls_R_factor_all 0.0628
_refine_ls_R_factor_gt 0.0518
_refine_ls_shift/su_max 0.002
_refine_ls_shift/su_mean 0.000
_refine_ls_structure_factor_coef Fsqd
_refine_ls_weighting_details 'calc w=1/[\s^2^(Fo^2^)+(0.0990P)^2^+0.0000P] where P=(Fo^2^+2Fc^2^)/3'
_refine_ls_weighting_scheme calc
_refine_ls_wR_factor_gt 0.1507
_refine_ls_wR_factor_ref 0.1627
_reflns_number_gt 19430
_reflns_number_total 23210
_reflns_threshold_expression >2sigma(I)
_cod_data_source_file c6cp05284c2.cif
_cod_data_source_block rafal1ab
_cod_depositor_comments 'Adding full bibliography for 7226671--7226672.cif.'
_cod_original_cell_volume 9768.2(8)
_cod_original_sg_symbol_H-M P2/n
_cod_original_formula_sum 'C17 H79 Eu N19 O24.50 P4'
_cod_database_code 7226671

loop_
_symmetry_equiv_pos_as_xyz
'x, y, z'
'-x+1/2, y, -z+1/2'
'-x, -y, -z'
'x-1/2, -y, z-1/2'

loop_
_atom_site_label
_atom_site_type_symbol
_atom_site_fract_x
_atom_site_fract_y
_atom_site_fract_z
_atom_site_U_iso_or_equiv
_atom_site_adp_type
_atom_site_occupancy
_atom_site_symmetry_multiplicity
_atom_site_calc_flag
_atom_site_refinement_flags
Eu1 Eu 0.527481(7) 0.499027(11) 0.214776(7) 0.01164(7) Uani 1 1 d .
Eu2 Eu 0.211661(8) 0.052674(14) 0.036730(8) 0.01689(7) Uani 1 1 d .
O101 O 0.52049(11) 0.46800(18) 0.29617(11) 0.0153(5) Uani 1 1 d .
O102 O 0.44622(11) 0.43850(18) 0.33173(12) 0.0180(6) Uani 1 1 d .
O103 O 0.51624(11) 0.31631(18) 0.34165(11) 0.0176(6) Uani 1 1 d .
O104 O 0.55418(11) 0.64181(17) 0.25650(11) 0.0159(5) Uani 1 1 d .
O105 O 0.52997(11) 0.70862(18) 0.33180(11) 0.0176(6) Uani 1 1 d .
O106 O 0.52349(12) 0.80768(18) 0.25403(11) 0.0203(6) Uani 1 1 d .
O107 O 0.65555(11) 0.67537(18) 0.19557(11) 0.0164(6) Uani 1 1 d .
O108 O 0.60655(11) 0.52390(18) 0.19899(11) 0.0153(5) Uani 1 1 d .
O109 O 0.63838(11) 0.55759(18) 0.12377(11) 0.0165(6) Uani 1 1 d .
O110 O 0.55397(11) 0.19068(18) 0.20639(11) 0.0192(6) Uani 1 1 d .
O111 O 0.63826(11) 0.27183(18) 0.20737(11) 0.0183(6) Uani 1 1 d .
O112 O 0.57036(11) 0.35605(17) 0.23698(11) 0.0157(5) Uani 1 1 d .
O201 O 0.20155(12) 0.0844(2) 0.11502(12) 0.0260(7) Uani 1 1 d .
O202 O 0.20101(14) 0.2410(3) 0.15936(13) 0.0347(8) Uani 1 1 d .
O203 O 0.12744(14) 0.1232(3) 0.14875(13) 0.0343(8) Uani 1 1 d .
O204 O 0.20143(12) -0.1787(2) 0.14323(12) 0.0249(7) Uani 1 1 d .
O205 O 0.23400(11) -0.0909(2) 0.07895(12) 0.0229(6) Uani 1 1 d .
O206 O 0.20358(13) -0.2581(2) 0.06261(12) 0.0281(7) Uani 1 1 d .
O207 O 0.29474(11) 0.01790(19) 0.03063(11) 0.0166(6) Uani 1 1 d .
O208 O 0.33819(12) -0.13662(19) 0.02530(12) 0.0212(6) Uani 1 1 d .
O209 O 0.33280(12) -0.01047(19) -0.03999(12) 0.0189(6) Uani 1 1 d .
O210 O 0.33249(11) 0.26081(18) 0.03577(11) 0.0184(6) Uani 1 1 d .
O211 O 0.25437(11) 0.36169(19) 0.03078(11) 0.0200(6) Uani 1 1 d .
O212 O 0.25596(11) 0.19495(19) 0.06072(11) 0.0173(6) Uani 1 1 d .
C101 C 0.44591(16) 0.3462(3) 0.24356(15) 0.0154(8) Uani 1 1 d .
H10A H 0.4662 0.2951 0.2369 0.018 Uiso 1 1 calc R
H10B H 0.4122 0.3215 0.2442 0.018 Uiso 1 1 calc R
C102 C 0.39255(17) 0.4800(3) 0.20378(17) 0.0174(8) Uani 1 1 d .
H10C H 0.4011 0.4963 0.2404 0.021 Uiso 1 1 calc R
H10D H 0.3573 0.4506 0.1911 0.021 Uiso 1 1 calc R
C103 C 0.39061(15) 0.5676(2) 0.17199(16) 0.0157(8) Uani 1 1 d .
H10E H 0.3808 0.5516 0.1352 0.019 Uiso 1 1 calc R
H10F H 0.3632 0.6089 0.1751 0.019 Uiso 1 1 calc R
C104 C 0.45033(16) 0.6657(3) 0.24049(16) 0.0162(8) Uani 1 1 d .
H10G H 0.4416 0.6242 0.2642 0.019 Uiso 1 1 calc R
H10H H 0.4252 0.7171 0.2328 0.019 Uiso 1 1 calc R
C105 C 0.44457(16) 0.6824(3) 0.14973(16) 0.0171(8) Uani 1 1 d .
H10I H 0.4729 0.7274 0.1654 0.021 Uiso 1 1 calc R
H10J H 0.4105 0.7152 0.1366 0.021 Uiso 1 1 calc R
C106 C 0.45412(15) 0.6358(3) 0.10463(15) 0.0147(7) Uani 1 1 d .
H10K H 0.4252 0.5921 0.0883 0.018 Uiso 1 1 calc R
H10L H 0.4534 0.6819 0.0785 0.018 Uiso 1 1 calc R
C107 C 0.55191(15) 0.6532(2) 0.13166(16) 0.0150(7) Uani 1 1 d .
H10M H 0.5475 0.7035 0.1533 0.018 Uiso 1 1 calc R
H10N H 0.5507 0.6792 0.0985 0.018 Uiso 1 1 calc R
C108 C 0.50703(16) 0.5204(3) 0.08038(16) 0.0157(8) Uani 1 1 d .
H10O H 0.5440 0.5039 0.0858 0.019 Uiso 1 1 calc R
H10P H 0.4918 0.5504 0.0464 0.019 Uiso 1 1 calc R
C109 C 0.47553(16) 0.4336(3) 0.08002(16) 0.0168(8) Uani 1 1 d .
H10Q H 0.4380 0.4497 0.0724 0.020 Uiso 1 1 calc R
H10R H 0.4770 0.3931 0.0522 0.020 Uiso 1 1 calc R
C110 C 0.54548(16) 0.3309(3) 0.13452(16) 0.0158(8) Uani 1 1 d .
H11A H 0.5703 0.3712 0.1260 0.019 Uiso 1 1 calc R
H11B H 0.5355 0.2808 0.1091 0.019 Uiso 1 1 calc R
C111 C 0.45444(15) 0.3180(3) 0.13364(16) 0.0156(8) Uani 1 1 d .
H11C H 0.4715 0.2705 0.1595 0.019 Uiso 1 1 calc R
H11D H 0.4378 0.2879 0.0998 0.019 Uiso 1 1 calc R
C112 C 0.41135(16) 0.3651(3) 0.14826(16) 0.0168(8) Uani 1 1 d .
H11E H 0.3926 0.4096 0.1212 0.020 Uiso 1 1 calc R
H11F H 0.3852 0.3194 0.1498 0.020 Uiso 1 1 calc R
C201 C 0.13141(18) 0.2106(3) 0.06105(18) 0.0270(10) Uani 1 1 d .
H20A H 0.0976 0.2365 0.0607 0.032 Uiso 1 1 calc R
H20B H 0.1524 0.2607 0.0545 0.032 Uiso 1 1 calc R
C202 C 0.07667(17) 0.0774(3) 0.01930(19) 0.0263(9) Uani 1 1 d .
H20C H 0.0421 0.1087 0.0057 0.032 Uiso 1 1 calc R
H20D H 0.0834 0.0603 0.0555 0.032 Uiso 1 1 calc R
C203 C 0.07420(18) -0.0090(3) -0.0125(2) 0.0252(10) Uani 1 1 d .
H20E H 0.0454 -0.0484 -0.0106 0.030 Uiso 1 1 calc R
H20F H 0.0656 0.0080 -0.0490 0.030 Uiso 1 1 calc R
C204 C 0.12938(17) -0.1176(3) 0.05327(19) 0.0260(10) Uani 1 1 d .
H20G H 0.1033 -0.1677 0.0425 0.031 Uiso 1 1 calc R
H20H H 0.1201 -0.0790 0.0778 0.031 Uiso 1 1 calc R
C205 C 0.12700(18) -0.1255(3) -0.03537(18) 0.0252(9) Uani 1 1 d .
H20I H 0.0917 -0.1536 -0.0517 0.030 Uiso 1 1 calc R
H20J H 0.1526 -0.1746 -0.0195 0.030 Uiso 1 1 calc R
C206 C 0.14263(15) -0.0786(3) -0.07710(17) 0.0199(8) Uani 1 1 d .
H20K H 0.1436 -0.1242 -0.1028 0.024 Uiso 1 1 calc R
H20L H 0.1153 -0.0332 -0.0951 0.024 Uiso 1 1 calc R
C207 C 0.24006(15) -0.1017(3) -0.04370(16) 0.0178(8) Uani 1 1 d .
H20M H 0.2412 -0.1256 -0.0765 0.021 Uiso 1 1 calc R
H20N H 0.2322 -0.1530 -0.0247 0.021 Uiso 1 1 calc R
C208 C 0.20004(17) 0.0333(3) -0.09545(16) 0.0187(8) Uani 1 1 d .
H20O H 0.1872 0.0036 -0.1297 0.022 Uiso 1 1 calc R
H20P H 0.2377 0.0491 -0.0870 0.022 Uiso 1 1 calc R
C209 C 0.16810(16) 0.1207(3) -0.09805(16) 0.0201(8) Uani 1 1 d .
H20Q H 0.1717 0.1612 -0.1250 0.024 Uiso 1 1 calc R
H20R H 0.1302 0.1054 -0.1077 0.024 Uiso 1 1 calc R
C210 C 0.23820(15) 0.2197(3) -0.04040(16) 0.0165(8) Uani 1 1 d .
H21A H 0.2302 0.2713 -0.0648 0.020 Uiso 1 1 calc R
H21B H 0.2622 0.1780 -0.0493 0.020 Uiso 1 1 calc R
C211 C 0.14561(17) 0.2364(3) -0.04519(17) 0.0229(9) Uani 1 1 d .
H21C H 0.1313 0.2682 -0.0787 0.027 Uiso 1 1 calc R
H21D H 0.1622 0.2824 -0.0183 0.027 Uiso 1 1 calc R
C212 C 0.09965(16) 0.1910(3) -0.03418(17) 0.0212(8) Uani 1 1 d .
H21E H 0.0735 0.2376 -0.0340 0.025 Uiso 1 1 calc R
H21F H 0.0818 0.1470 -0.0619 0.025 Uiso 1 1 calc R
N101 N 0.43372(13) 0.4134(2) 0.19962(13) 0.0156(7) Uani 1 1 d .
N102 N 0.44350(13) 0.6154(2) 0.19058(13) 0.0143(6) Uani 1 1 d .
N103 N 0.50674(13) 0.5863(2) 0.12175(13) 0.0140(6) Uani 1 1 d .
N104 N 0.49659(13) 0.3837(2) 0.13075(13) 0.0145(6) Uani 1 1 d .
N201 N 0.11963(14) 0.1420(3) 0.01774(14) 0.0229(8) Uani 1 1 d .
N202 N 0.12551(14) -0.0615(3) 0.00610(15) 0.0231(8) Uani 1 1 d .
N203 N 0.19549(13) -0.0322(2) -0.05572(14) 0.0182(7) Uani 1 1 d .
N204 N 0.18716(13) 0.1702(2) -0.04659(13) 0.0174(7) Uani 1 1 d .
P11 P 0.48426(4) 0.39527(6) 0.30820(4) 0.01365(19) Uani 1 1 d .
P12 P 0.51910(4) 0.70980(6) 0.27311(4) 0.0142(2) Uani 1 1 d .
P13 P 0.61782(4) 0.59797(6) 0.16471(4) 0.01279(19) Uani 1 1 d .
P14 P 0.57919(4) 0.28284(6) 0.20057(4) 0.0143(2) Uani 1 1 d .
P21 P 0.16794(5) 0.16275(9) 0.12581(5) 0.0267(3) Uani 1 1 d .
P22 P 0.19665(4) -0.16630(8) 0.08657(5) 0.0213(2) Uani 1 1 d .
P23 P 0.30643(4) -0.05474(7) -0.00481(4) 0.0146(2) Uani 1 1 d .
P24 P 0.27242(4) 0.26320(7) 0.02650(4) 0.0160(2) Uani 1 1 d .
OW1 O 0.58851(11) 0.56337(18) 0.38323(12) 0.0197(6) Uani 1 1 d .
OW2 O 0.38406(11) 0.11287(18) 0.09146(11) 0.0180(6) Uani 1 1 d .
OW3 O 0.46128(11) 0.09130(18) 0.18826(12) 0.0197(6) Uani 1 1 d .
OW4 O 0.31015(12) 0.01387(19) -0.14174(12) 0.0215(6) Uani 1 1 d .
OW5 O 0.37531(12) 0.1629(2) -0.02614(12) 0.0215(6) Uani 1 1 d .
OW6 O 0.69257(12) 0.3913(2) 0.16668(13) 0.0251(7) Uani 1 1 d .
OW7 O 0.19464(12) 0.4735(2) -0.04742(12) 0.0209(6) Uani 1 1 d .
OW8 O 0.63931(13) 0.8193(2) 0.13005(12) 0.0258(7) Uani 1 1 d .
OW9 O 0.68722(12) 0.17330(19) 0.15104(12) 0.0219(6) Uani 1 1 d .
OW10 O 0.02426(12) 0.1838(2) 0.10800(13) 0.0261(7) Uani 1 1 d .
OW11 O 0.47386(12) 0.9084(2) 0.17107(12) 0.0255(7) Uani 1 1 d .
OW12 O 0.46132(15) 0.6141(2) 0.37397(15) 0.0355(8) Uani 1 1 d .
OW13 O 0.30539(14) -0.3034(2) 0.05400(14) 0.0319(8) Uani 1 1 d .
OW14 O 0.62748(13) 0.8250(2) 0.24608(14) 0.0299(7) Uani 1 1 d .
OW15 O 0.17526(15) -0.3429(2) -0.03285(13) 0.0370(8) Uani 1 1 d .
OW16 O 0.16020(17) -0.0472(3) 0.19289(15) 0.0449(10) Uani 1 1 d .
OW17 O 0.47677(14) 0.8547(2) 0.35603(14) 0.0333(8) Uani 1 1 d .
OW18 O 0.65338(15) 0.2555(2) 0.05084(13) 0.0329(8) Uani 1 1 d .
OW19 O 0.56176(14) -0.0651(2) 0.13664(15) 0.0362(8) Uani 1 1 d .
OW20 O 0.44440(14) -0.1422(2) 0.06453(15) 0.0376(8) Uani 1 1 d .
OW21 O 0.33727(16) 0.4106(4) 0.30350(19) 0.0630(13) Uani 1 1 d .
OW22 O 0.1241(2) -0.2645(4) 0.1727(3) 0.093(2) Uani 1 1 d .
OW23 O 0.2402(3) 0.4075(4) 0.1241(3) 0.0224(13) Uiso 0.50 1 d P
OW24 O 0.2115(6) 0.4145(9) 0.1014(5) 0.092(4) Uiso 0.50 1 d P
OW25 O 0.1574(5) 0.5521(8) 0.0673(5) 0.072(3) Uiso 0.50 1 d P
OW26 O 0.4342(4) 0.4484(5) 0.5237(4) 0.0434(19) Uiso 0.50 1 d P
OW27 O 0.2574(10) 0.4253(17) 0.2025(10) 0.090(7) Uiso 0.25 1 d P
OW28 O 0.1554(8) 0.6045(14) 0.0830(8) 0.062(5) Uiso 0.25 1 d P
OW29 O 0.5597(4) 0.3629(7) 0.4474(4) 0.019(3) Uiso 0.50 1 d P
C0 C 0.33976(17) 0.1655(3) 0.21711(17) 0.0207(8) Uani 1 1 d .
N01 N 0.38651(14) 0.1352(2) 0.25090(14) 0.0223(7) Uani 1 1 d .
H01A H 0.3927 0.1364 0.2841 0.027 Uiso 1 1 calc R
H01B H 0.4106 0.1143 0.2396 0.027 Uiso 1 1 calc R
N02 N 0.33074(14) 0.1657(2) 0.16590(14) 0.0217(7) Uani 1 1 d .
H02A H 0.3008 0.1867 0.1440 0.026 Uiso 1 1 calc R
H02B H 0.3549 0.1449 0.1547 0.026 Uiso 1 1 calc R
N03 N 0.30264(15) 0.1975(3) 0.23364(16) 0.0325(9) Uani 1 1 d .
H03A H 0.3084 0.1990 0.2667 0.039 Uiso 1 1 calc R
H03B H 0.2724 0.2170 0.2114 0.039 Uiso 1 1 calc R
C1 C 0.34811(16) 0.4927(3) -0.01163(16) 0.0159(8) Uani 1 1 d .
N11 N 0.32699(14) 0.5130(2) 0.02498(14) 0.0184(7) Uani 1 1 d .
H11G H 0.3238 0.5697 0.0329 0.022 Uiso 1 1 calc R
H11H H 0.3166 0.4692 0.0405 0.022 Uiso 1 1 calc R
N12 N 0.36449(15) 0.5576(2) -0.03636(15) 0.0209(7) Uani 1 1 d .
N13 N 0.35496(14) 0.4043(2) -0.02186(14) 0.0195(7) Uani 1 1 d .
H13A H 0.3698 0.3907 -0.0442 0.023 Uiso 1 1 calc R
H13B H 0.3445 0.3610 -0.0061 0.023 Uiso 1 1 calc R
C2 C 0.03315(17) -0.0587(3) -0.18811(17) 0.0193(8) Uani 1 1 d .
N21 N 0.05191(16) 0.0082(2) -0.21052(15) 0.0220(8) Uani 1 1 d .
H21G H 0.0456 0.0653 -0.2057 0.026 Uiso 1 1 calc R
H21H H 0.0703 -0.0056 -0.2298 0.026 Uiso 1 1 calc R
N22 N 0.04522(14) -0.1478(2) -0.19428(14) 0.0212(7) Uani 1 1 d .
N23 N 0.00495(16) -0.0375(2) -0.15858(15) 0.0254(8) Uani 1 1 d .
H23A H -0.0013 0.0195 -0.1538 0.030 Uiso 1 1 calc R
H23B H -0.0071 -0.0807 -0.1441 0.030 Uiso 1 1 calc R
C3 C 0.17717(17) -0.0511(3) -0.23747(16) 0.0180(8) Uani 1 1 d .
N31 N 0.20452(14) 0.0266(2) -0.22106(15) 0.0207(7) Uani 1 1 d .
H31A H 0.2368 0.0247 -0.1981 0.025 Uiso 1 1 calc R
H31B H 0.1900 0.0789 -0.2334 0.025 Uiso 1 1 calc R
N32 N 0.19786(14) -0.1325(2) -0.21960(14) 0.0220(7) Uani 1 1 d .
H32A H 0.2300 -0.1364 -0.1966 0.026 Uiso 1 1 calc R
H32B H 0.1792 -0.1819 -0.2309 0.026 Uiso 1 1 calc R
N33 N 0.12698(14) -0.0458(2) -0.27282(14) 0.0200(7) Uani 1 1 d .
H33A H 0.1084 -0.0955 -0.2837 0.024 Uiso 1 1 calc R
H33B H 0.1132 0.0072 -0.2847 0.024 Uiso 1 1 calc R
C4 C 0.15217(19) -0.0790(3) 0.30918(18) 0.0249(9) Uani 1 1 d .
N41 N 0.19814(17) -0.0513(3) 0.30400(17) 0.0317(9) Uani 1 1 d .
H41A H 0.2266 -0.0425 0.3315 0.038 Uiso 1 1 calc R
H41B H 0.1992 -0.0424 0.2732 0.038 Uiso 1 1 calc R
N42 N 0.15034(17) -0.0928(3) 0.35641(15) 0.0287(8) Uani 1 1 d .
H42A H 0.1207 -0.1099 0.3596 0.034 Uiso 1 1 calc R
H42B H 0.1788 -0.0847 0.3840 0.034 Uiso 1 1 calc R
N43 N 0.10843(16) -0.0913(3) 0.26611(15) 0.0274(8) Uani 1 1 d .
H43A H 0.0786 -0.1084 0.2688 0.033 Uiso 1 1 calc R
H43B H 0.1101 -0.0821 0.2356 0.033 Uiso 1 1 calc R
C5 C 0.21415(16) 0.3910(3) -0.16577(16) 0.0184(8) Uani 1 1 d .
N51 N 0.24991(13) 0.4243(2) -0.12162(14) 0.0198(7) Uani 1 1 d .
H51A H 0.2838 0.4228 -0.1166 0.024 Uiso 1 1 calc R
H51B H 0.2393 0.4474 -0.0980 0.024 Uiso 1 1 calc R
N52 N 0.16180(14) 0.3908(3) -0.17309(14) 0.0228(8) Uani 1 1 d .
H52A H 0.1511 0.4123 -0.1491 0.027 Uiso 1 1 calc R
H52B H 0.1387 0.3692 -0.2018 0.027 Uiso 1 1 calc R
N53 N 0.23079(15) 0.3555(3) -0.20211(15) 0.0292(9) Uani 1 1 d .
H53A H 0.2647 0.3541 -0.1970 0.035 Uiso 1 1 calc R
H53B H 0.2077 0.3339 -0.2308 0.035 Uiso 1 1 calc R
C6 C 0.81187(18) 0.3562(3) 0.15281(19) 0.0278(10) Uani 1 1 d .
N61 N 0.86140(15) 0.3484(3) 0.15099(16) 0.0285(8) Uani 1 1 d .
H61A H 0.8893 0.3610 0.1783 0.034 Uiso 1 1 calc R
H61B H 0.8653 0.3308 0.1225 0.034 Uiso 1 1 calc R
N62 N 0.76894(15) 0.3412(3) 0.10966(18) 0.0353(10) Uani 1 1 d .
H62A H 0.7371 0.3492 0.1101 0.042 Uiso 1 1 calc R
H62B H 0.7730 0.3236 0.0812 0.042 Uiso 1 1 calc R
N63 N 0.80601(17) 0.3831(3) 0.19648(17) 0.0396(11) Uani 1 1 d .
H63A H 0.7742 0.3911 0.1972 0.047 Uiso 1 1 calc R
H63B H 0.8340 0.3927 0.2243 0.047 Uiso 1 1 calc R
C7 C 0.5125(2) 0.1010(3) 0.0389(2) 0.0295(10) Uani 1 1 d .
N71 N 0.56427(16) 0.0681(3) 0.05347(18) 0.0325(9) Uani 1 1 d .
H71A H 0.5834 0.0809 0.0348 0.039 Uiso 1 1 calc R
H71B H 0.5776 0.0347 0.0813 0.039 Uiso 1 1 calc R
N72 N 0.49209(17) 0.1513(3) -0.00281(18) 0.0377(10) Uani 1 1 d .
H72A H 0.4602 0.1740 -0.0109 0.045 Uiso 1 1 calc R
H72B H 0.5104 0.1621 -0.0225 0.045 Uiso 1 1 calc R
N73 N 0.48591(18) 0.0823(3) 0.07068(18) 0.0368(10) Uani 1 1 d .
H73A H 0.4539 0.1038 0.0637 0.044 Uiso 1 1 calc R
H73B H 0.5007 0.0486 0.0981 0.044 Uiso 1 1 calc R
C1R C 0.4469(3) 0.4087(5) 0.4813(3) 0.0170(15) Uiso 0.50 1 d P
C2R C 0.2891(4) 0.6456(6) 0.2205(4) 0.0213(17) Uiso 0.50 1 d P
C3R C 0.2544(7) 0.6026(11) 0.1735(7) 0.041(4) Uiso 0.50 1 d P
C4R C 0.5249(6) 0.3754(10) 0.4743(6) 0.060(3) Uiso 0.50 1 d P
N1R N 0.4093(4) 0.4304(5) 0.5039(4) 0.0287(17) Uiso 0.50 1 d P
N2R N 0.4280(3) 0.4190(5) 0.4294(3) 0.0226(15) Uiso 0.50 1 d P
N3R N 0.4943(3) 0.3747(4) 0.5071(3) 0.0173(13) Uiso 0.50 1 d P
N4R N 0.3207(3) 0.5964(5) 0.2595(3) 0.0244(15) Uiso 0.50 1 d P
N5R N 0.2959(3) 0.7394(5) 0.2215(3) 0.0251(16) Uiso 0.50 1 d P
N6R N 0.2591(5) 0.6151(9) 0.1863(5) 0.038(3) Uiso 0.50 1 d P
N7R N 0.2268(4) 0.6009(7) 0.1359(4) 0.045(2) Uiso 0.50 1 d P
N8R N 0.2812(5) 0.5346(8) 0.2112(5) 0.058(3) Uiso 0.50 1 d P
N9R N 0.2806(4) 0.6981(7) 0.2060(4) 0.043(2) Uiso 0.50 1 d P
N10R N 0.5639(6) 0.3500(10) 0.4471(7) 0.034(5) Uiso 0.50 1 d P
N11R N 0.5362(6) 0.3735(10) 0.5246(6) 0.082(4) Uiso 0.50 1 d P
N12R N 0.4703(5) 0.3975(8) 0.4442(5) 0.069(3) Uiso 0.50 1 d P

loop_
_atom_site_aniso_label
_atom_site_aniso_U_11
_atom_site_aniso_U_22
_atom_site_aniso_U_33
_atom_site_aniso_U_23
_atom_site_aniso_U_13
_atom_site_aniso_U_12
Eu1 0.01165(11) 0.01165(10) 0.01129(12) 0.00012(6) 0.00375(9) -0.00093(6)
Eu2 0.01309(11) 0.02547(12) 0.01309(12) 0.00066(7) 0.00591(9) 0.00095(7)
O101 0.0160(14) 0.0164(12) 0.0142(15) 0.0001(11) 0.0060(12) -0.0030(10)
O102 0.0155(14) 0.0207(13) 0.0190(16) -0.0001(11) 0.0078(12) -0.0003(10)
O103 0.0216(15) 0.0164(13) 0.0148(15) 0.0033(11) 0.0067(12) 0.0024(11)
O104 0.0151(13) 0.0156(12) 0.0170(15) -0.0015(10) 0.0057(12) -0.0017(10)
O105 0.0208(15) 0.0162(13) 0.0164(15) 0.0003(11) 0.0072(12) 0.0006(10)
O106 0.0253(16) 0.0157(13) 0.0192(16) 0.0021(11) 0.0072(13) -0.0025(11)
O107 0.0135(13) 0.0158(12) 0.0199(15) -0.0008(11) 0.0060(12) -0.0021(10)
O108 0.0134(13) 0.0166(12) 0.0165(15) 0.0027(11) 0.0063(12) -0.0004(10)
O109 0.0170(14) 0.0196(13) 0.0145(15) 0.0002(10) 0.0075(12) -0.0004(10)
O110 0.0196(15) 0.0149(13) 0.0221(16) 0.0020(11) 0.0065(13) -0.0010(10)
O111 0.0171(14) 0.0176(13) 0.0203(16) 0.0003(11) 0.0069(12) 0.0017(10)
O112 0.0175(14) 0.0152(12) 0.0135(14) 0.0003(10) 0.0044(12) 0.0027(10)
O201 0.0228(16) 0.0439(18) 0.0155(16) 0.0013(14) 0.0118(14) 0.0023(13)
O202 0.0306(19) 0.051(2) 0.0205(18) -0.0083(15) 0.0073(15) 0.0096(15)
O203 0.0313(19) 0.057(2) 0.0213(18) 0.0088(16) 0.0182(15) 0.0118(16)
O204 0.0284(17) 0.0310(16) 0.0202(17) -0.0018(13) 0.0146(14) -0.0070(13)
O205 0.0155(14) 0.0319(16) 0.0242(17) 0.0051(13) 0.0108(13) 0.0003(12)
O206 0.0272(17) 0.0373(17) 0.0198(17) -0.0055(14) 0.0087(14) 0.0008(13)
O207 0.0141(14) 0.0219(13) 0.0158(15) -0.0051(11) 0.0080(12) -0.0023(11)
O208 0.0212(15) 0.0172(13) 0.0221(17) 0.0002(11) 0.0041(13) 0.0015(11)
O209 0.0169(15) 0.0246(14) 0.0173(16) -0.0016(11) 0.0086(13) -0.0023(11)
O210 0.0170(14) 0.0206(13) 0.0171(15) 0.0007(11) 0.0056(12) 0.0011(11)
O211 0.0209(15) 0.0218(14) 0.0181(16) 0.0024(11) 0.0082(13) 0.0056(11)
O212 0.0174(14) 0.0225(14) 0.0109(14) 0.0019(11) 0.0039(12) 0.0033(11)
C101 0.0154(19) 0.0162(17) 0.014(2) -0.0011(14) 0.0047(16) -0.0009(14)
C102 0.018(2) 0.0188(18) 0.017(2) 0.0047(15) 0.0084(17) -0.0013(15)
C103 0.0121(18) 0.0154(17) 0.016(2) 0.0016(14) 0.0007(16) -0.0028(13)
C104 0.0175(19) 0.0143(17) 0.017(2) -0.0009(14) 0.0067(17) 0.0006(14)
C105 0.0144(19) 0.0169(17) 0.020(2) 0.0049(15) 0.0056(16) -0.0009(14)
C106 0.0129(18) 0.0171(17) 0.012(2) 0.0031(14) 0.0027(15) -0.0014(13)
C107 0.0162(19) 0.0122(16) 0.015(2) 0.0011(14) 0.0040(16) -0.0003(13)
C108 0.017(2) 0.0193(17) 0.010(2) -0.0001(14) 0.0043(16) -0.0012(15)
C109 0.017(2) 0.0188(18) 0.011(2) -0.0027(14) 0.0014(16) -0.0018(14)
C110 0.0173(19) 0.0161(17) 0.014(2) -0.0006(14) 0.0062(16) -0.0004(14)
C111 0.0108(18) 0.0171(17) 0.015(2) -0.0001(14) 0.0002(15) -0.0031(13)
C112 0.0170(19) 0.0154(17) 0.018(2) -0.0010(15) 0.0061(17) -0.0028(14)
C201 0.020(2) 0.041(3) 0.023(2) 0.0024(19) 0.0105(19) 0.0060(18)
C202 0.014(2) 0.044(3) 0.022(2) 0.001(2) 0.0086(19) -0.0002(18)
C203 0.014(2) 0.037(2) 0.025(3) 0.0035(18) 0.0079(19) 0.0003(16)
C204 0.020(2) 0.034(2) 0.029(3) 0.0008(19) 0.014(2) -0.0015(17)
C205 0.018(2) 0.034(2) 0.024(2) -0.0050(18) 0.0078(19) -0.0068(17)
C206 0.0086(18) 0.032(2) 0.016(2) -0.0040(17) 0.0011(16) -0.0027(15)
C207 0.0143(19) 0.024(2) 0.015(2) -0.0009(15) 0.0050(16) -0.0012(15)
C208 0.019(2) 0.026(2) 0.011(2) -0.0022(16) 0.0043(17) -0.0005(16)
C209 0.0147(19) 0.031(2) 0.013(2) 0.0014(16) 0.0021(16) 0.0014(16)
C210 0.0137(18) 0.0202(18) 0.015(2) 0.0013(15) 0.0037(16) 0.0027(14)
C211 0.018(2) 0.034(2) 0.018(2) -0.0004(17) 0.0076(18) 0.0050(17)
C212 0.015(2) 0.032(2) 0.017(2) 0.0016(17) 0.0064(17) 0.0062(16)
N101 0.0166(16) 0.0149(15) 0.0136(17) -0.0001(12) 0.0033(14) -0.0008(12)
N102 0.0120(15) 0.0171(15) 0.0121(17) 0.0011(12) 0.0024(13) -0.0016(12)
N103 0.0129(16) 0.0166(15) 0.0120(17) 0.0018(12) 0.0039(13) -0.0041(12)
N104 0.0127(16) 0.0141(14) 0.0153(17) 0.0005(12) 0.0035(14) -0.0025(12)
N201 0.0187(18) 0.037(2) 0.0163(19) -0.0005(15) 0.0097(16) 0.0024(15)
N202 0.0144(18) 0.0332(19) 0.022(2) -0.0005(15) 0.0074(16) -0.0010(14)
N203 0.0121(16) 0.0257(17) 0.0169(19) -0.0017(14) 0.0055(14) -0.0046(13)
N204 0.0109(16) 0.0266(17) 0.0144(18) -0.0025(14) 0.0042(14) -0.0003(13)
P11 0.0144(5) 0.0134(4) 0.0137(5) 0.0009(4) 0.0058(4) -0.0009(3)
P12 0.0160(5) 0.0120(4) 0.0140(5) 0.0005(4) 0.0045(4) 0.0005(3)
P13 0.0123(5) 0.0141(4) 0.0118(5) 0.0002(3) 0.0041(4) -0.0010(3)
P14 0.0149(5) 0.0128(4) 0.0148(5) 0.0004(4) 0.0050(4) -0.0003(3)
P21 0.0216(6) 0.0444(7) 0.0164(6) -0.0010(5) 0.0097(5) 0.0064(5)
P22 0.0179(5) 0.0285(5) 0.0204(6) -0.0008(4) 0.0104(5) -0.0028(4)
P23 0.0143(5) 0.0174(5) 0.0125(5) -0.0019(4) 0.0053(4) -0.0011(3)
P24 0.0156(5) 0.0186(5) 0.0138(5) 0.0013(4) 0.0055(4) 0.0042(4)
OW1 0.0176(15) 0.0200(14) 0.0209(16) -0.0002(11) 0.0061(13) -0.0015(10)
OW2 0.0176(14) 0.0190(13) 0.0162(15) 0.0020(11) 0.0046(12) 0.0009(10)
OW3 0.0197(15) 0.0167(13) 0.0198(16) 0.0038(11) 0.0038(12) -0.0002(11)
OW4 0.0226(16) 0.0225(14) 0.0214(17) -0.0028(12) 0.0105(14) -0.0019(11)
OW5 0.0206(15) 0.0262(15) 0.0198(16) 0.0003(12) 0.0097(13) 0.0001(12)
OW6 0.0234(16) 0.0226(14) 0.0355(19) 0.0072(13) 0.0181(15) 0.0041(12)
OW7 0.0187(15) 0.0213(13) 0.0221(17) 0.0009(12) 0.0065(13) -0.0001(11)
OW8 0.0351(18) 0.0191(14) 0.0256(18) 0.0008(12) 0.0139(15) -0.0034(12)
OW9 0.0212(15) 0.0215(14) 0.0227(17) -0.0024(12) 0.0076(13) 0.0013(11)
OW10 0.0267(17) 0.0243(15) 0.0318(19) 0.0020(13) 0.0159(15) 0.0012(12)
OW11 0.0271(17) 0.0215(14) 0.0205(17) 0.0012(12) -0.0001(13) 0.0027(12)
OW12 0.047(2) 0.0274(16) 0.046(2) -0.0013(15) 0.0326(19) 0.0035(15)
OW13 0.0341(19) 0.0242(15) 0.045(2) -0.0018(14) 0.0231(17) -0.0006(13)
OW14 0.0328(18) 0.0197(14) 0.045(2) -0.0055(14) 0.0229(16) -0.0058(12)
OW15 0.046(2) 0.0264(16) 0.0232(19) -0.0049(14) -0.0067(16) 0.0045(14)
OW16 0.059(3) 0.050(2) 0.037(2) 0.0082(18) 0.032(2) 0.0196(19)
OW17 0.039(2) 0.0264(16) 0.043(2) 0.0027(15) 0.0247(17) 0.0059(14)
OW18 0.056(2) 0.0200(15) 0.0258(18) -0.0001(13) 0.0190(17) 0.0041(14)
OW19 0.0300(19) 0.0335(18) 0.045(2) 0.0103(16) 0.0137(17) 0.0017(14)
OW20 0.0279(19) 0.045(2) 0.039(2) 0.0041(17) 0.0107(16) 0.0020(15)
OW21 0.030(2) 0.092(3) 0.064(3) 0.026(3) 0.014(2) -0.001(2)
OW22 0.093(4) 0.080(3) 0.155(6) -0.045(4) 0.105(4) -0.046(3)
C0 0.024(2) 0.024(2) 0.015(2) -0.0010(16) 0.0086(18) -0.0049(16)
N01 0.0193(18) 0.0302(18) 0.0167(19) 0.0007(14) 0.0057(15) 0.0004(14)
N02 0.0185(18) 0.0290(18) 0.020(2) 0.0036(15) 0.0095(15) 0.0020(14)
N03 0.020(2) 0.056(3) 0.023(2) -0.0022(19) 0.0095(17) 0.0023(17)
C1 0.0125(19) 0.0188(18) 0.011(2) 0.0004(14) -0.0023(16) 0.0008(13)
N11 0.0185(18) 0.0173(15) 0.0186(19) -0.0029(13) 0.0059(15) -0.0024(12)
N12 0.0229(19) 0.0204(17) 0.019(2) -0.0004(14) 0.0074(16) -0.0018(13)
N13 0.0231(18) 0.0188(16) 0.0177(19) 0.0006(13) 0.0088(15) -0.0004(13)
C2 0.017(2) 0.023(2) 0.016(2) 0.0001(15) 0.0032(17) -0.0009(15)
N21 0.027(2) 0.0197(17) 0.022(2) 0.0009(14) 0.0122(17) 0.0000(13)
N22 0.0215(18) 0.0186(16) 0.022(2) 0.0002(14) 0.0065(16) 0.0012(13)
N23 0.032(2) 0.0211(17) 0.027(2) -0.0018(15) 0.0155(18) -0.0011(15)
C3 0.021(2) 0.0221(19) 0.014(2) -0.0036(15) 0.0095(17) -0.0023(15)
N31 0.0183(18) 0.0208(16) 0.023(2) -0.0019(14) 0.0074(16) -0.0013(14)
N32 0.0188(18) 0.0213(17) 0.023(2) -0.0034(14) 0.0039(16) -0.0006(13)
N33 0.0167(17) 0.0195(16) 0.022(2) -0.0014(14) 0.0052(15) -0.0008(13)
C4 0.030(2) 0.0201(19) 0.024(2) 0.0002(17) 0.010(2) 0.0060(17)
N41 0.028(2) 0.046(2) 0.023(2) 0.0048(17) 0.0100(18) 0.0068(17)
N42 0.032(2) 0.039(2) 0.016(2) 0.0011(16) 0.0092(17) 0.0029(17)
N43 0.031(2) 0.033(2) 0.017(2) -0.0004(16) 0.0080(17) 0.0027(16)
C5 0.0156(19) 0.028(2) 0.013(2) 0.0047(16) 0.0060(16) 0.0007(15)
N51 0.0125(16) 0.0306(18) 0.0140(18) 0.0005(14) 0.0020(14) -0.0014(13)
N52 0.0161(17) 0.036(2) 0.0150(19) -0.0032(15) 0.0040(15) -0.0027(14)
N53 0.0135(18) 0.054(2) 0.017(2) -0.0074(17) 0.0023(15) -0.0017(16)
C6 0.018(2) 0.029(2) 0.033(3) 0.0174(19) 0.006(2) 0.0023(17)
N61 0.0178(19) 0.038(2) 0.029(2) -0.0007(17) 0.0078(17) 0.0007(15)
N62 0.0167(19) 0.032(2) 0.047(3) 0.0088(19) -0.0001(18) -0.0038(15)
N63 0.028(2) 0.066(3) 0.029(2) 0.022(2) 0.016(2) 0.021(2)
C7 0.037(3) 0.019(2) 0.034(3) -0.0013(18) 0.015(2) -0.0033(18)
N71 0.028(2) 0.037(2) 0.040(3) 0.0058(19) 0.022(2) 0.0058(17)
N72 0.031(2) 0.038(2) 0.045(3) 0.009(2) 0.014(2) 0.0018(18)
N73 0.034(2) 0.043(2) 0.039(3) 0.008(2) 0.019(2) 0.0076(19)

loop_
_atom_type_symbol
_atom_type_description
_atom_type_scat_dispersion_real
_atom_type_scat_dispersion_imag
_atom_type_scat_source
C C 0.0033 0.0016 'International Tables Vol C Tables 4.2.6.8 and 6.1.1.4'
H H 0.0000 0.0000 'International Tables Vol C Tables 4.2.6.8 and 6.1.1.4'
N N 0.0061 0.0033 'International Tables Vol C Tables 4.2.6.8 and 6.1.1.4'
O O 0.0106 0.0060 'International Tables Vol C Tables 4.2.6.8 and 6.1.1.4'
P P 0.1023 0.0942 'International Tables Vol C Tables 4.2.6.8 and 6.1.1.4'
Eu Eu -0.1578 3.6682 'International Tables Vol C Tables 4.2.6.8 and 6.1.1.4'

loop_
_geom_angle_atom_site_label_1
_geom_angle_atom_site_label_2
_geom_angle_atom_site_label_3
_geom_angle
O108 Eu1 O112 78.19(9)
O108 Eu1 O101 126.48(10)
O112 Eu1 O101 77.44(9)
O108 Eu1 O104 79.52(9)
O112 Eu1 O104 128.43(10)
O101 Eu1 O104 79.71(9)
O108 Eu1 N101 153.87(10)
O112 Eu1 N101 88.32(9)
O101 Eu1 N101 70.65(10)
O104 Eu1 N101 125.76(9)
O108 Eu1 N102 125.91(9)
O112 Eu1 N102 154.90(9)
O101 Eu1 N102 90.51(9)
O104 Eu1 N102 69.22(9)
N101 Eu1 N102 66.81(9)
O108 Eu1 N103 69.18(9)
O112 Eu1 N103 124.84(9)
O101 Eu1 N103 157.08(10)
O104 Eu1 N103 88.19(9)
N101 Eu1 N103 102.01(10)
N102 Eu1 N103 66.90(9)
O108 Eu1 N104 87.46(9)
O112 Eu1 N104 69.20(9)
O101 Eu1 N104 125.58(9)
O104 Eu1 N104 154.11(9)
N101 Eu1 N104 66.74(9)
N102 Eu1 N104 101.96(10)
N103 Eu1 N104 66.20(9)
O108 Eu1 P13 20.19(7)
O112 Eu1 P13 97.17(7)
O101 Eu1 P13 139.19(7)
O104 Eu1 P13 72.36(6)
N101 Eu1 P13 150.16(7)
N102 Eu1 P13 106.12(7)
N103 Eu1 P13 51.25(7)
N104 Eu1 P13 87.78(7)
O108 Eu1 P12 99.29(7)
O112 Eu1 P12 139.71(7)
O101 Eu1 P12 72.14(7)
O104 Eu1 P12 20.61(7)
N101 Eu1 P12 105.37(7)
N102 Eu1 P12 51.54(7)
N103 Eu1 P12 89.78(7)
N104 Eu1 P12 151.03(7)
P13 Eu1 P12 89.27(2)
O108 Eu1 P14 72.46(7)
O112 Eu1 P14 20.05(7)
O101 Eu1 P14 95.95(7)
O104 Eu1 P14 141.37(7)
N101 Eu1 P14 87.20(7)
N102 Eu1 P14 149.40(7)
N103 Eu1 P14 105.52(7)
N104 Eu1 P14 50.71(7)
P13 Eu1 P14 88.21(2)
P12 Eu1 P14 157.94(3)
O108 Eu1 P11 139.59(7)
O112 Eu1 P11 71.85(7)
O101 Eu1 P11 20.56(7)
O104 Eu1 P11 98.37(7)
N101 Eu1 P11 51.71(7)
N102 Eu1 P11 89.12(7)
N103 Eu1 P11 151.15(7)
N104 Eu1 P11 105.95(7)
P13 Eu1 P11 157.16(2)
P12 Eu1 P11 87.11(2)
P14 Eu1 P11 86.76(2)
O201 Eu2 O207 122.92(10)
O201 Eu2 O212 77.32(10)
O207 Eu2 O212 79.38(9)
O201 Eu2 O205 79.25(11)
O207 Eu2 O205 76.46(10)
O212 Eu2 O205 128.89(10)
O201 Eu2 N201 70.93(11)
O207 Eu2 N201 157.62(10)
O212 Eu2 N201 87.82(10)
O205 Eu2 N201 125.46(10)
O201 Eu2 N203 158.39(11)
O207 Eu2 N203 70.67(10)
O212 Eu2 N203 123.70(10)
O205 Eu2 N203 89.04(11)
N201 Eu2 N203 102.46(11)
O201 Eu2 N202 92.21(11)
O207 Eu2 N202 124.49(10)
O212 Eu2 N202 155.22(10)
O205 Eu2 N202 69.30(11)
N201 Eu2 N202 67.47(11)
N203 Eu2 N202 66.53(10)
O201 Eu2 N204 125.44(11)
O207 Eu2 N204 91.23(10)
O212 Eu2 N204 68.26(10)
O205 Eu2 N204 154.81(10)
N201 Eu2 N204 66.87(10)
N203 Eu2 N204 66.01(10)
N202 Eu2 N204 101.72(11)
O201 Eu2 P21 20.94(8)
O207 Eu2 P21 136.21(7)
O212 Eu2 P21 70.17(7)
O205 Eu2 P21 98.76(7)
N201 Eu2 P21 52.27(8)
N203 Eu2 P21 153.04(7)
N202 Eu2 P21 92.05(8)
N204 Eu2 P21 105.17(7)
O201 Eu2 P23 137.33(8)
O207 Eu2 P23 20.51(7)
O212 Eu2 P23 97.63(7)
O205 Eu2 P23 71.37(7)
N201 Eu2 P23 151.74(8)
N203 Eu2 P23 51.77(7)
N202 Eu2 P23 105.04(8)
N204 Eu2 P23 89.37(7)
P21 Eu2 P23 154.96(3)
O201 Eu2 P24 96.50(8)
O207 Eu2 P24 72.86(7)
O212 Eu2 P24 19.95(7)
O205 Eu2 P24 140.03(7)
N201 Eu2 P24 88.90(8)
N203 Eu2 P24 104.05(7)
N202 Eu2 P24 150.52(8)
N204 Eu2 P24 50.88(7)
P21 Eu2 P24 86.45(3)
P23 Eu2 P24 87.29(2)
O201 Eu2 P22 75.67(8)
O207 Eu2 P22 94.38(7)
O212 Eu2 P22 142.78(7)
O205 Eu2 P22 19.75(7)
N201 Eu2 P22 106.74(8)
N203 Eu2 P22 87.16(8)
N202 Eu2 P22 50.84(8)
N204 Eu2 P22 148.95(7)
P21 Eu2 P22 91.62(3)
P23 Eu2 P22 85.49(2)
P24 Eu2 P22 158.55(3)
P11 O101 Eu1 127.19(16)
P12 O104 Eu1 126.86(15)
P13 O108 Eu1 128.05(15)
P14 O112 Eu1 128.38(16)
P21 O201 Eu2 126.77(18)
P22 O205 Eu2 129.26(17)
P23 O207 Eu2 127.35(16)
P24 O212 Eu2 128.50(16)
N101 C101 P11 114.0(3)
N101 C102 C103 111.5(3)
N102 C103 C102 111.1(3)
N102 C104 P12 112.5(2)
N102 C105 C106 112.2(3)
N103 C106 C105 112.1(3)
N103 C107 P13 111.7(2)
N103 C108 C109 112.6(3)
N104 C109 C108 112.2(3)
N104 C110 P14 111.6(3)
N104 C111 C112 112.5(3)
N101 C112 C111 112.3(3)
N201 C201 P21 113.8(3)
N201 C202 C203 112.2(3)
N202 C203 C202 112.6(4)
N202 C204 P22 112.8(3)
N202 C205 C206 112.9(4)
N203 C206 C205 112.9(3)
N203 C207 P23 113.6(3)
N203 C208 C209 112.2(3)
N204 C209 C208 111.3(3)
N204 C210 P24 112.4(3)
N204 C211 C212 113.0(4)
N201 C212 C211 111.0(3)
C112 N101 C101 110.5(3)
C112 N101 C102 108.7(3)
C101 N101 C102 108.2(3)
C112 N101 Eu1 113.3(2)
C101 N101 Eu1 105.0(2)
C102 N101 Eu1 111.0(2)
C103 N102 C105 108.7(3)
C103 N102 C104 109.0(3)
C105 N102 C104 109.8(3)
C103 N102 Eu1 113.2(2)
C105 N102 Eu1 110.7(2)
C104 N102 Eu1 105.4(2)
C106 N103 C108 109.5(3)
C106 N103 C107 110.4(3)
C108 N103 C107 109.3(3)
C106 N103 Eu1 111.6(2)
C108 N103 Eu1 111.1(2)
C107 N103 Eu1 104.8(2)
C110 N104 C111 108.9(3)
C110 N104 C109 110.0(3)
C111 N104 C109 108.8(3)
C110 N104 Eu1 105.6(2)
C111 N104 Eu1 110.5(2)
C109 N104 Eu1 112.8(2)
C201 N201 C202 109.8(3)
C201 N201 C212 109.7(3)
C202 N201 C212 108.1(3)
C201 N201 Eu2 104.8(2)
C202 N201 Eu2 110.7(3)
C212 N201 Eu2 113.7(2)
C205 N202 C203 109.6(4)
C205 N202 C204 107.9(3)
C203 N202 C204 110.0(3)
C205 N202 Eu2 111.5(2)
C203 N202 Eu2 111.5(3)
C204 N202 Eu2 106.2(3)
C208 N203 C206 108.7(3)
C208 N203 C207 108.8(3)
C206 N203 C207 110.4(3)
C208 N203 Eu2 111.5(2)
C206 N203 Eu2 112.6(2)
C207 N203 Eu2 104.8(2)
C211 N204 C209 109.5(3)
C211 N204 C210 110.2(3)
C209 N204 C210 108.8(3)
C211 N204 Eu2 109.8(2)
C209 N204 Eu2 112.6(2)
C210 N204 Eu2 105.8(2)
O103 P11 O102 111.73(16)
O103 P11 O101 112.64(16)
O102 P11 O101 111.95(15)
O103 P11 C101 106.51(17)
O102 P11 C101 110.10(17)
O101 P11 C101 103.43(16)
O103 P11 Eu1 120.15(11)
O102 P11 Eu1 125.37(11)
O101 P11 Eu1 32.25(11)
C101 P11 Eu1 71.24(12)
O105 P12 O106 111.14(16)
O105 P12 O104 113.61(16)
O106 P12 O104 111.33(15)
O105 P12 C104 106.46(17)
O106 P12 C104 110.01(17)
O104 P12 C104 103.89(16)
O105 P12 Eu1 116.90(11)
O106 P12 Eu1 129.02(12)
O104 P12 Eu1 32.52(10)
C104 P12 Eu1 72.02(12)
O108 P13 O109 112.55(15)
O108 P13 O107 114.24(16)
O109 P13 O107 110.15(15)
O108 P13 C107 104.04(16)
O109 P13 C107 109.71(17)
O107 P13 C107 105.68(16)
O108 P13 Eu1 31.77(10)
O109 P13 Eu1 127.76(11)
O107 P13 Eu1 119.48(11)
C107 P13 Eu1 72.53(12)
O111 P14 O110 111.66(15)
O111 P14 O112 112.84(16)
O110 P14 O112 111.13(15)
O111 P14 C110 105.97(17)
O110 P14 C110 110.85(17)
O112 P14 C110 104.00(16)
O111 P14 Eu1 120.70(11)
O110 P14 Eu1 124.37(11)
O112 P14 Eu1 31.57(10)
C110 P14 Eu1 72.45(12)
O202 P21 O201 114.49(19)
O202 P21 O203 111.7(2)
O201 P21 O203 110.22(19)
O202 P21 C201 107.0(2)
O201 P21 C201 103.72(19)
O203 P21 C201 109.3(2)
O202 P21 Eu2 120.02(13)
O201 P21 Eu2 32.29(12)
O203 P21 Eu2 125.52(15)
C201 P21 Eu2 71.75(14)
O204 P22 O206 110.93(18)
O204 P22 O205 113.69(18)
O206 P22 O205 112.09(17)
O204 P22 C204 104.97(19)
O206 P22 C204 111.8(2)
O205 P22 C204 102.90(19)
O204 P22 Eu2 121.37(13)
O206 P22 Eu2 124.75(13)
O205 P22 Eu2 30.99(11)
C204 P22 Eu2 71.92(14)
O208 P23 O209 112.24(17)
O208 P23 O207 113.20(17)
O209 P23 O207 110.80(16)
O208 P23 C207 104.88(17)
O209 P23 C207 110.98(18)
O207 P23 C207 104.30(17)
O208 P23 Eu2 119.99(12)
O209 P23 Eu2 124.87(12)
O207 P23 Eu2 32.14(10)
C207 P23 Eu2 72.21(13)
O211 P24 O210 110.45(16)
O211 P24 O212 112.93(16)
O210 P24 O212 113.49(16)
O211 P24 C210 109.95(17)
O210 P24 C210 105.69(16)
O212 P24 C210 103.84(17)
O211 P24 Eu2 129.78(11)
O210 P24 Eu2 116.91(11)
O212 P24 Eu2 31.55(11)
C210 P24 Eu2 72.81(12)
N1R OW26 C1R 71.2(10)
N03 C0 N01 120.7(4)
N03 C0 N02 119.3(4)
N01 C0 N02 119.9(4)
N12 C1 N13 118.6(4)
N12 C1 N11 122.1(3)
N13 C1 N11 119.3(4)
N23 C2 N21 120.0(4)
N23 C2 N22 120.7(4)
N21 C2 N22 119.3(4)
N32 C3 N31 121.9(4)
N32 C3 N33 119.5(4)
N31 C3 N33 118.6(4)
N42 C4 N43 120.7(4)
N42 C4 N41 120.3(4)
N43 C4 N41 119.0(4)
N51 C5 N53 119.8(4)
N51 C5 N52 120.3(4)
N53 C5 N52 120.0(4)
N63 C6 N62 120.4(4)
N63 C6 N61 119.9(4)
N62 C6 N61 119.6(5)
N72 C7 N73 122.3(5)
N72 C7 N71 120.5(4)
N73 C7 N71 117.1(5)
N3R C1R N2R 122.6(7)
N3R C1R N1R 124.0(8)
N2R C1R N1R 113.2(8)
N3R C1R N12R 75.2(7)
N2R C1R N12R 47.7(6)
N1R C1R N12R 160.9(10)
N3R C1R OW26 100.3(7)
N2R C1R OW26 134.9(8)
N1R C1R OW26 30.1(4)
N12R C1R OW26 159.9(9)
N9R C2R N6R 88.4(13)
N9R C2R N4R 148.6(13)
N6R C2R N4R 122.8(11)
N9R C2R N5R 29.8(8)
N6R C2R N5R 118.2(11)
N4R C2R N5R 118.9(8)
N9R C2R C3R 89.7(13)
N6R C2R C3R 6.4(12)
N4R C2R C3R 120.9(9)
N5R C2R C3R 119.3(10)
N9R C2R N8R 144.4(13)
N6R C2R N8R 56.6(9)
N4R C2R N8R 66.3(7)
N5R C2R N8R 172.0(9)
C3R C2R N8R 54.8(8)
N7R C3R N8R 134.6(17)
N7R C3R C2R 155.5(17)
N8R C3R C2R 69.9(10)
N7R C3R N9R 124.6(15)
N8R C3R N9R 100.8(12)
C2R C3R N9R 30.9(6)
N11R C4R OW29 128.0(14)
N11R C4R N10R 125.0(14)
OW29 C4R N10R 6.7(9)
N11R C4R N12R 114.4(14)
OW29 C4R N12R 117.5(13)
N10R C4R N12R 120.4(13)
N11R C4R N3R 44.9(8)
OW29 C4R N3R 169.8(13)
N10R C4R N3R 163.3(13)
N12R C4R N3R 70.5(9)
OW26 N1R C1R 78.8(11)
N12R N2R C1R 68.5(8)
N11R N3R C1R 157.4(11)
N11R N3R C4R 61.7(10)
C1R N3R C4R 108.8(9)
N11R N3R N12R 115.6(11)
C1R N3R N12R 54.6(6)
C4R N3R N12R 55.0(8)
C2R N4R N8R 66.5(7)
N9R N5R C2R 33.8(10)
C2R N6R N7R 160.9(13)
C2R N6R N9R 38.8(7)
N7R N6R N9R 124.2(11)
C2R N6R N8R 82.4(11)
N7R N6R N8R 112.1(11)
N9R N6R N8R 120.9(12)
C3R N7R N6R 8.9(13)
N6R N8R C3R 15.3(9)
N6R N8R OW27 130.9(13)
C3R N8R OW27 118.9(14)
N6R N8R C2R 41.1(7)
C3R N8R C2R 55.3(9)
OW27 N8R C2R 165.1(12)
N6R N8R N4R 88.2(9)
C3R N8R N4R 102.4(10)
OW27 N8R N4R 136.8(12)
C2R N8R N4R 47.2(5)
N5R N9R C2R 116.4(17)
N5R N9R N6R 169.2(16)
C2R N9R N6R 52.8(10)
N5R N9R C3R 173.1(14)
C2R N9R C3R 59.4(11)
N6R N9R C3R 8.5(10)
N3R N11R C4R 73.4(12)
N2R N12R C1R 63.8(8)
N2R N12R C4R 167.4(14)
C1R N12R C4R 104.0(11)
N2R N12R N3R 113.8(11)
C1R N12R N3R 50.3(6)
C4R N12R N3R 54.5(8)

loop_
_geom_bond_atom_site_label_1
_geom_bond_atom_site_label_2
_geom_bond_distance
Eu1 O108 2.321(3)
Eu1 O112 2.331(3)
Eu1 O101 2.338(3)
Eu1 O104 2.339(3)
Eu1 N101 2.677(3)
Eu1 N102 2.679(3)
Eu1 N103 2.706(3)
Eu1 N104 2.710(3)
Eu1 P13 3.4711(9)
Eu1 P12 3.4808(10)
Eu1 P14 3.4905(10)
Eu1 P11 3.4905(10)
Eu2 O201 2.294(3)
Eu2 O207 2.328(3)
Eu2 O212 2.342(3)
Eu2 O205 2.343(3)
Eu2 N201 2.646(3)
Eu2 N203 2.696(3)
Eu2 N202 2.698(4)
Eu2 N204 2.721(3)
Eu2 P21 3.4397(11)
Eu2 P23 3.4788(10)
Eu2 P24 3.5024(10)
Eu2 P22 3.5233(11)
O101 P11 1.539(3)
O102 P11 1.515(3)
O103 P11 1.515(3)
O104 P12 1.532(3)
O105 P12 1.521(3)
O106 P12 1.526(3)
O107 P13 1.534(3)
O108 P13 1.521(3)
O109 P13 1.526(3)
O110 P14 1.525(3)
O111 P14 1.521(3)
O112 P14 1.526(3)
O201 P21 1.535(3)
O202 P21 1.519(4)
O203 P21 1.538(3)
O204 P22 1.515(3)
O205 P22 1.538(3)
O206 P22 1.519(3)
O207 P23 1.533(3)
O208 P23 1.512(3)
O209 P23 1.519(3)
O210 P24 1.524(3)
O211 P24 1.520(3)
O212 P24 1.527(3)
C101 N101 1.485(5)
C101 P11 1.831(4)
C102 N101 1.492(5)
C102 C103 1.525(5)
C103 N102 1.482(5)
C104 N102 1.495(5)
C104 P12 1.833(4)
C105 N102 1.484(5)
C105 C106 1.502(5)
C106 N103 1.488(5)
C107 N103 1.488(5)
C107 P13 1.837(4)
C108 N103 1.479(5)
C108 C109 1.506(5)
C109 N104 1.479(5)
C110 N104 1.478(5)
C110 P14 1.834(4)
C111 N104 1.493(5)
C111 C112 1.505(5)
C112 N101 1.484(5)
C201 N201 1.486(6)
C201 P21 1.817(5)
C202 N201 1.487(5)
C202 C203 1.508(6)
C203 N202 1.480(6)
C204 N202 1.493(6)
C204 P22 1.828(5)
C205 N202 1.474(6)
C205 C206 1.507(6)
C206 N203 1.473(5)
C207 N203 1.495(5)
C207 P23 1.828(4)
C208 N203 1.477(5)
C208 C209 1.510(6)
C209 N204 1.492(5)
C210 N204 1.488(5)
C210 P24 1.831(4)
C211 N204 1.472(5)
C211 C212 1.510(6)
C212 N201 1.499(5)
OW23 OW24 0.794(13)
OW25 OW28 0.881(19)
OW26 N1R 0.734(10)
OW26 C1R 1.437(11)
OW27 N8R 1.69(3)
OW29 C4R 1.386(17)
C0 N03 1.308(5)
C0 N01 1.325(6)
C0 N02 1.329(5)
C1 N12 1.317(5)
C1 N13 1.334(5)
C1 N11 1.343(5)
C2 N23 1.320(5)
C2 N21 1.334(5)
C2 N22 1.352(5)
C3 N32 1.315(5)
C3 N31 1.325(5)
C3 N33 1.336(6)
C4 N42 1.322(6)
C4 N43 1.332(6)
C4 N41 1.341(6)
C5 N51 1.325(5)
C5 N53 1.327(5)
C5 N52 1.332(5)
C6 N63 1.315(6)
C6 N62 1.327(6)
C6 N61 1.340(5)
C7 N72 1.294(6)
C7 N73 1.330(6)
C7 N71 1.371(6)
C1R N3R 1.299(10)
C1R N2R 1.327(11)
C1R N1R 1.386(11)
C1R N12R 1.377(14)
C2R N9R 0.848(11)
C2R N6R 1.078(14)
C2R N4R 1.301(11)
C2R N5R 1.367(11)
C2R C3R 1.423(19)
C2R N8R 1.626(14)
C3R N7R 1.023(17)
C3R N8R 1.41(2)
C3R N9R 1.653(19)
C4R N11R 1.295(19)
C4R N10R 1.52(2)
C4R N12R 1.419(18)
C4R N3R 1.410(15)
N2R N12R 1.095(13)
N3R N11R 1.039(15)
N3R N12R 1.633(14)
N4R N8R 1.623(14)
N5R N9R 0.759(10)
N6R N7R 1.348(17)
N6R N9R 1.353(16)
N6R N8R 1.369(17)
